data_9013585
loop_
_publ_author_name
'Kyono, A.'

_publ_section_title
;Molecular conformation and anion configuration variations for As4S4 and
 As4Se4 in an anion-substituted solid solution Locality: synthetic Note:
 S1Se2-2
;
_journal_name_full 'American Mineralogist'
_journal_page_first 451
_journal_page_last 460
_journal_paper_doi 10.2138/am.2009.3075
_journal_volume 94
_journal_year 2009
_chemical_compound_source Synthetic
_chemical_formula_structural As4Se4
_chemical_formula_sum 'As S0.352 Se0.648'
_space_group_IT_number 14
_symmetry_space_group_name_Hall '-P 2yn'
_symmetry_space_group_name_H-M 'P 1 21/n 1'
_cell_angle_alpha 90
_cell_angle_beta 106.527
_cell_angle_gamma 90
_cell_length_a 9.4938
_cell_length_b 13.6920
_cell_length_c 6.6855
_cell_volume 833.138
_database_code_amcsd 0004875
_exptl_crystal_density_diffrn 4.380
_cod_original_formula_sum 'As (S.352 Se.648)'
_cod_database_code 9013585
_amcsd_formula_title As4Se4

loop_
_space_group_symop_operation_xyz
x,y,z
1/2+x,1/2-y,1/2+z
1/2-x,1/2+y,1/2-z
-x,-y,-z

loop_
_atom_site_aniso_label
_atom_site_aniso_U_11
_atom_site_aniso_U_22
_atom_site_aniso_U_33
_atom_site_aniso_U_12
_atom_site_aniso_U_13
_atom_site_aniso_U_23
As1 0.02460 0.02030 0.02420 -0.00210 0.00660 -0.00380
As2 0.01990 0.02370 0.02750 0.00150 0.00850 -0.00010
As3 0.02120 0.02730 0.01850 -0.00080 0.00600 -0.00510
As4 0.02120 0.02420 0.02520 0.00510 0.00100 0.00190
SX1 0.03500 0.02540 0.02700 0.00260 0.01070 -0.00080
SeX1 0.03500 0.02540 0.02700 0.00260 0.01070 -0.00080
SX2 0.02430 0.02610 0.02630 -0.00120 0.00960 0.00350
SeX2 0.02430 0.02610 0.02630 -0.00120 0.00960 0.00350
SX3 0.02720 0.02270 0.03130 0.00100 0.01040 0.00730
SeX3 0.02720 0.02270 0.03130 0.00100 0.01040 0.00730
SX4 0.03020 0.03540 0.02810 0.00540 0.01500 -0.00400
SeX4 0.03020 0.03540 0.02810 0.00540 0.01500 -0.00400

loop_
_atom_site_label
_atom_site_fract_x
_atom_site_fract_y
_atom_site_fract_z
_atom_site_occupancy
_atom_site_U_iso_or_equiv
_atom_site_type_symbol
_atom_site_attached_hydrogens
As1 0.11711 -0.01969 0.75880 1.00000 0.02310 As 0
As2 0.42520 0.14060 0.86070 1.00000 0.02330 As 0
As3 0.32354 0.12950 0.17620 1.00000 0.02230 As 0
As4 0.03962 0.16049 0.70730 1.00000 0.02470 As 0
SX1 0.34368 -0.00874 0.69749 0.29300 0.02870 S 0
SeX1 0.34368 -0.00874 0.69749 0.70700 0.02870 Se 0
SX2 0.21405 -0.02473 0.11865 0.26600 0.02510 S 0
SeX2 0.21405 -0.02473 0.11865 0.73400 0.02510 Se 0
SX3 0.24146 0.22939 0.64085 0.49900 0.02660 S 0
SeX3 0.24146 0.22939 0.64085 0.50100 0.02660 Se 0
SX4 0.10883 0.21436 0.05475 0.35100 0.02990 S 0
SeX4 0.10883 0.21436 0.05475 0.64900 0.02990 Se 0

loop_
_cod_changelog_entry_id
_cod_changelog_entry_author
_cod_changelog_entry_date
_cod_changelog_entry_text
1
;cod-tools version 3.8.0
Id: cif_guess_AMCSD_atom_types 9581 2023-05-17 12:35:41Z saulius
;
2023-05-23T09:24:50+03:00
;Derived atom types and hydrogen counts
from atom names that follow the AMCSD naming convention
(Wat == water, O-H == hydroxyl).
;

loop_
_cod_related_entry_id
_cod_related_entry_database
_cod_related_entry_code
1 AMCSD 0004875

_cell_formula_units_Z 16
